data_7038962
loop_
_publ_author_name
'Yang, En-Cui'
'Liu, Zhong-Yi'
'Zhang, Lei'
'Yang, Na'
'Zhao, Xiao-Jun'

_publ_section_title
;
 Magnetism behaviours dominated by the interplay of magnetic anisotropy
 and exchange coupling in local Co discs.
;
_journal_issue 19
_journal_name_full 'Dalton transactions (Cambridge, England : 2003)'
_journal_page_first 8134
_journal_page_last 8141
_journal_paper_doi 10.1039/c6dt00010j
_journal_volume 45
_journal_year 2016
_chemical_formula_moiety '0.5(C188 H166.8 Co28 N40 O104), 4(H2 O), 2(C2 H6 O), O1'
_chemical_formula_sum 'C98 H106 Co14 N20 O59'
_chemical_formula_weight 3333.04
_space_group_crystal_system monoclinic
_space_group_IT_number 14
_space_group_name_Hall '-P 2ybc'
_space_group_name_H-M_alt 'P 1 21/c 1'
_symmetry_space_group_name_Hall '-P 2ybc'
_symmetry_space_group_name_H-M 'P 1 21/c 1'
_atom_sites_solution_hydrogens mixed
_atom_sites_solution_primary direct
_audit_creation_date 2016-02-25
_audit_creation_method
;
Olex2 1.2
(compiled 2016.02.19 svn.r3266 for OlexSys, GUI svn.r5155)
;
_audit_update_record
;
2016-03-04 deposited with the CCDC.
2016-04-05 downloaded from the CCDC.
;
_cell_angle_alpha 90
_cell_angle_beta 108.7810(10)
_cell_angle_gamma 90
_cell_formula_units_Z 2
_cell_length_a 13.6698(6)
_cell_length_b 22.0425(10)
_cell_length_c 20.5781(9)
_cell_measurement_reflns_used 9469
_cell_measurement_temperature 296(2)
_cell_measurement_theta_max 28.12
_cell_measurement_theta_min 2.29
_cell_volume 5870.4(5)
_computing_molecular_graphics 'Olex2 (Dolomanov et al., 2009)'
_computing_publication_material 'Olex2 (Dolomanov et al., 2009)'
_computing_structure_refinement 'ShelXL (Sheldrick, 2015)'
_computing_structure_solution 'ShelXS (Sheldrick, 2008)'
_diffrn_ambient_temperature 296(2)
_diffrn_measured_fraction_theta_full 0.999
_diffrn_measured_fraction_theta_max 0.981
_diffrn_measurement_device_type 'Bruker APEX-II CCD'
_diffrn_measurement_method '\f and \w scans'
_diffrn_radiation_monochromator graphite
_diffrn_radiation_type MoK\a
_diffrn_radiation_wavelength 0.71073
_diffrn_reflns_av_R_equivalents 0.0331
_diffrn_reflns_av_unetI/netI 0.0456
_diffrn_reflns_Laue_measured_fraction_full 0.999
_diffrn_reflns_Laue_measured_fraction_max 0.981
_diffrn_reflns_limit_h_max 16
_diffrn_reflns_limit_h_min -17
_diffrn_reflns_limit_k_max 29
_diffrn_reflns_limit_k_min -24
_diffrn_reflns_limit_l_max 27
_diffrn_reflns_limit_l_min -24
_diffrn_reflns_number 37104
_diffrn_reflns_point_group_measured_fraction_full 0.999
_diffrn_reflns_point_group_measured_fraction_max 0.981
_diffrn_reflns_theta_full 26.000
_diffrn_reflns_theta_max 28.387
_diffrn_reflns_theta_min 1.395
_diffrn_standards_number 0
_exptl_absorpt_coefficient_mu 2.032
_exptl_absorpt_correction_T_max 0.7457
_exptl_absorpt_correction_T_min 0.5995
_exptl_absorpt_correction_type multi-scan
_exptl_absorpt_process_details
;
SADABS-2008/1 (Bruker,2008) was used for absorption correction.
wR2(int) was 0.1112 before and 0.0465 after correction.
The Ratio of minimum to maximum transmission is 0.8039.
The \l/2 correction factor is 0.0015.
;
_exptl_crystal_colour red
_exptl_crystal_colour_primary red
_exptl_crystal_density_diffrn 1.886
_exptl_crystal_description block
_exptl_crystal_F_000 3368
_exptl_crystal_size_max 0.18
_exptl_crystal_size_mid 0.14
_exptl_crystal_size_min 0.13
_refine_diff_density_max 3.068
_refine_diff_density_min -1.189
_refine_diff_density_rms 0.142
_refine_ls_extinction_method none
_refine_ls_goodness_of_fit_ref 1.032
_refine_ls_hydrogen_treatment mixed
_refine_ls_matrix_type full
_refine_ls_number_parameters 933
_refine_ls_number_reflns 14438
_refine_ls_number_restraints 915
_refine_ls_restrained_S_all 1.005
_refine_ls_R_factor_all 0.0705
_refine_ls_R_factor_gt 0.0519
_refine_ls_shift/su_max 0.001
_refine_ls_shift/su_mean 0.000
_refine_ls_structure_factor_coef Fsqd
_refine_ls_weighting_details 'w=1/[\s^2^(Fo^2^)+(0.0675P)^2^+20.1265P] where P=(Fo^2^+2Fc^2^)/3'
_refine_ls_weighting_scheme calc
_refine_ls_wR_factor_gt 0.1373
_refine_ls_wR_factor_ref 0.1497
_reflns_Friedel_coverage 0.000
_reflns_number_gt 10833
_reflns_number_total 14438
_reflns_threshold_expression 'I > 2\s(I)'
_cod_data_source_file c6dt00010j2.cif
_cod_data_source_block 1
_cod_depositor_comments 'Adding full bibliography for 7038962--7038963.cif.'
_cod_database_code 7038962
_shelx_space_group_comment
;
The symmetry employed for this shelxl refinement is uniquely defined
by the following loop, which should always be used as a source of
symmetry information in preference to the above space-group names.
They are only intended as comments.
;
_shelx_estimated_absorpt_t_max 0.778
_shelx_estimated_absorpt_t_min 0.711
_olex2_refinement_description
;
1. Fixed Uiso
 At 1.2 times of:
  All C(H) groups, All C(H,H) groups, All N(H,H) groups
 At 1.5 times of:
  All C(H,H,H) groups, All O(H) groups, All O(H,H) groups
2. Restrained distances
 O25-H25
 0.85 with sigma of 0.01
 O24-H24 = O23-H23 = O22-H22 = O21-H21
 0.82 with sigma of 0.01
 C46B-C45
 1.53 with sigma of 0.01
 O25-C45
 1.45 with sigma of 0.01
 C46-C45
 1.53 with sigma of 0.01
 Co2-H25
 2.768019 with sigma of 0.02
 C45-H25
 1.926813 with sigma of 0.02
 C14-C10 \\sim C1AA-C0AA
 with sigma of 0.02
 O1-C0AA \\sim O1-C10
 with sigma of 0.02
3. Uiso/Uaniso restraints and constraints
Uanis(O28) \\sim Ueq: with sigma of 0.005 and sigma for terminal atoms of 0.01
Uanis(O29A) = Uanis(O29B)
Uanis(C46B) = Uanis(C46)
4. Rigid body (RIGU) restrains
 All non-hydrogen atoms
 with sigma for 1-2 distances of 0.004 and sigma for 1-3 distances of 0.004
5. Others
 Fixed Sof: H45A(0.85) H45B(0.85) C46(0.85) H46A(0.85) H46B(0.85) H46C(0.85)
 O29A(0.7) H29A(0.7) H29B(0.7) H1A(0.75) H1B(0.25) H2B(0.5) C0AA(0.75)
 H0AA(0.75) H0AB(0.75) C1AA(0.75) H1AA(0.75) H1AB(0.75) H1AC(0.75) C50(0.5)
 H50A(0.5) H50B(0.5) H50C(0.5) C10(0.25) H10C(0.25) H10D(0.25) C14(0.25)
 H14A(0.25) H14B(0.25) H14C(0.25) C49(0.5) H49A(0.5) H49B(0.5) O50'(0.35)
 O49'(0.15) O29B(0.3) H29C(0.3) H29D(0.3) C46B(0.15) H46D(0.15) H46E(0.15)
 H46F(0.15)
6.a Riding coordinates:
 O29A(H29A,H29B), O29B(H29C,H29D)
6.b Free rotating group:
 O28(H28A,H28B)
6.c Rotating group:
 O2(H2A,H2B)
6.d Secondary CH2 refined with riding coordinates:
 C45(H45A,H45B), C0AA(H0AA,H0AB), C10(H10C,H10D), C49(H49A,H49B)
6.e Me refined with riding coordinates:
 C1AA(H1AA,H1AB,H1AC), C14(H14A,H14B,H14C)
6.f Aromatic/amide H refined with riding coordinates:
 C6(H6), C8(H8), C9(H9), C3AA(H3AA), C4AA(H4AA), C16(H16), C17(H17), C18(H18),
 C22(H22A), C24(H24A), C25(H25A), C26(H26), C30(H30), C32(H32), C33(H33),
 C34(H34), C38(H38), C40(H40), C41(H41), C42(H42)
6.g Tetrahedral OH refined with riding coordinates:
 O1(H1A), O1(H1B)
6.h X=CH2 refined with riding coordinates:
 N4(H4A,H4B), N5(H5A,H5B), N9(H9A,H9B), N10(H10A,H10B)
6.i Idealised Me refined as rotating group:
 C46(H46A,H46B,H46C), C50(H50A,H50B,H50C), C46B(H46D,H46E,H46F)
;
_shelx_shelxl_version_number 2014/7
_olex2_submission_special_instructions 'No special instructions were received'

loop_
_space_group_symop_operation_xyz
'x, y, z'
'-x, y+1/2, -z+1/2'
'-x, -y, -z'
'x, -y-1/2, z-1/2'

loop_
_atom_site_label
_atom_site_type_symbol
_atom_site_fract_x
_atom_site_fract_y
_atom_site_fract_z
_atom_site_U_iso_or_equiv
_atom_site_adp_type
_atom_site_occupancy
_atom_site_site_symmetry_order
_atom_site_calc_flag
_atom_site_refinement_flags_posn
_atom_site_refinement_flags_adp
_atom_site_refinement_flags_occupancy
_atom_site_disorder_assembly
_atom_site_disorder_group
Co1 Co 0.30536(4) 0.10414(3) 0.27174(2) 0.01527(12) Uani 1 1 d . U . . .
Co2 Co 0.55664(4) 0.10689(2) 0.40056(2) 0.01276(12) Uani 1 1 d D U . . .
Co3 Co 0.27490(4) 0.00779(2) 0.13602(2) 0.01066(11) Uani 1 1 d . U . . .
Co4 Co 0.68973(4) -0.08355(2) 0.22873(2) 0.01363(12) Uani 1 1 d . U . . .
Co5 Co 0.49926(4) 0.01071(2) 0.25103(2) 0.01170(11) Uani 1 1 d . U . . .
Co6 Co 0.44257(4) -0.08389(2) 0.10347(3) 0.01475(12) Uani 1 1 d . U . . .
Co7 Co 0.72493(4) 0.01005(2) 0.36248(2) 0.01035(11) Uani 1 1 d . U . . .
O31 O 0.6719(2) 0.36093(12) 0.39373(15) 0.0199(6) Uani 1 1 d . U . . .
O30 O 0.7575(2) 0.41791(12) 0.34009(14) 0.0204(6) Uani 1 1 d . U . . .
O3 O 0.6759(2) 0.14965(12) 0.38389(15) 0.0197(6) Uani 1 1 d . U . . .
O4 O 0.7743(2) 0.09550(12) 0.33779(14) 0.0181(6) Uani 1 1 d . U . . .
O5 O 0.5181(2) 0.09994(12) 0.22345(14) 0.0164(5) Uani 1 1 d . U . . .
O6 O 0.4587(2) 0.14452(12) 0.30151(13) 0.0140(5) Uani 1 1 d . U . . .
O7 O 0.4649(2) 0.37709(12) 0.29972(13) 0.0146(5) Uani 1 1 d . U . . .
O8 O 0.5200(2) 0.42072(12) 0.21978(14) 0.0161(5) Uani 1 1 d . U . . .
O9 O 0.2839(2) 0.15132(12) 0.18534(13) 0.0196(6) Uani 1 1 d . U . . .
O10 O 0.2690(2) 0.09733(12) 0.09109(13) 0.0163(5) Uani 1 1 d . U . . .
O11 O 0.2837(2) 0.36278(12) 0.19027(13) 0.0193(6) Uani 1 1 d . U . . .
O12 O 0.2791(2) 0.41840(12) 0.09860(14) 0.0165(5) Uani 1 1 d . U . . .
O13 O 0.1497(2) 0.07708(13) 0.23769(13) 0.0171(6) Uani 1 1 d . U . . .
O14 O 0.1279(2) 0.02859(12) 0.13776(13) 0.0150(5) Uani 1 1 d . U . . .
O15 O -0.2198(2) 0.01864(12) -0.03249(13) 0.0152(5) Uani 1 1 d . U . . .
O16 O -0.3537(2) 0.05754(13) -0.00576(13) 0.0174(6) Uani 1 1 d . U . . .
O17 O 0.6547(2) 0.07554(13) 0.49515(13) 0.0174(6) Uani 1 1 d . U . . .
O18 O 0.7840(2) 0.03274(12) 0.46550(12) 0.0138(5) Uani 1 1 d . U . . .
O19 O 1.1314(2) 0.02020(12) 0.64189(13) 0.0137(5) Uani 1 1 d . U . . .
O20 O 1.1531(2) 0.06569(13) 0.74324(13) 0.0175(6) Uani 1 1 d . U . . .
O21 O 0.5719(2) 0.02692(12) 0.35508(13) 0.0134(5) Uani 1 1 d D U . . .
O22 O 0.3461(2) 0.02432(13) 0.24151(13) 0.0147(5) Uani 1 1 d D U . . .
O25 O 0.5461(2) 0.19094(14) 0.45288(17) 0.0289(7) Uani 1 1 d D U . . .
H25 H 0.6005(11) 0.2134(11) 0.473(2) 0.043 Uiso 1 1 d DR . . . .
O24 O 0.4309(2) -0.00502(12) 0.14515(13) 0.0142(5) Uani 1 1 d D U . . .
O23 O 0.6509(2) -0.00404(12) 0.25552(13) 0.0135(5) Uani 1 1 d D U . . .
O28 O 0.0210(3) 0.07445(17) -0.0429(2) 0.0478(10) Uani 1 1 d . U . . .
H28A H 0.0206 0.0378 -0.0303 0.072 Uiso 1 1 d G . . . .
H28B H -0.0324 0.0812 -0.0773 0.072 Uiso 1 1 d G . . . .
N1 N 0.6718(2) -0.09229(14) 0.12805(15) 0.0130(6) Uani 1 1 d . U . . .
N2 N 0.5734(2) -0.09065(14) 0.07764(15) 0.0122(6) Uani 1 1 d . U . . .
N3 N 0.6917(2) -0.09748(15) 0.02630(15) 0.0146(6) Uani 1 1 d . U . . .
N4 N 0.5159(3) -0.08958(16) -0.04489(16) 0.0182(7) Uani 1 1 d . U . . .
H4A H 0.4518 -0.0854 -0.0484 0.022 Uiso 1 1 calc R . . . .
H4B H 0.5338 -0.0916 -0.0812 0.022 Uiso 1 1 calc R . . . .
N5 N 0.8427(2) -0.10232(16) 0.12464(16) 0.0183(7) Uani 1 1 d . U . . .
H5A H 0.8694 -0.1032 0.1686 0.022 Uiso 1 1 calc R . . . .
H5B H 0.8818 -0.1050 0.0993 0.022 Uiso 1 1 calc R . . . .
N6 N 0.3253(2) 0.08671(15) 0.37267(15) 0.0150(6) Uani 1 1 d . U . . .
N7 N 0.4239(2) 0.08362(14) 0.42310(15) 0.0139(6) Uani 1 1 d . U . . .
N8 N 0.3051(2) 0.08137(15) 0.47394(16) 0.0156(6) Uani 1 1 d . U . . .
N9 N 0.4813(2) 0.07487(15) 0.54527(16) 0.0169(7) Uani 1 1 d . U . . .
H9A H 0.5455 0.0735 0.5485 0.020 Uiso 1 1 calc R . . . .
H9B H 0.4634 0.0729 0.5816 0.020 Uiso 1 1 calc R . . . .
N10 N 0.1541(3) 0.09323(16) 0.37513(16) 0.0197(7) Uani 1 1 d . U . . .
H10A H 0.1291 0.0983 0.3314 0.024 Uiso 1 1 calc R . . . .
H10B H 0.1136 0.0925 0.3996 0.024 Uiso 1 1 calc R . . . .
C1 C 0.5888(3) -0.09300(17) 0.01817(18) 0.0142(7) Uani 1 1 d . U . . .
C2 C 0.7404(3) -0.09682(16) 0.09563(18) 0.0131(7) Uani 1 1 d . U . . .
C3 C 0.4078(3) 0.08018(17) 0.48251(18) 0.0132(7) Uani 1 1 d . U . . .
C4 C 0.2569(3) 0.08633(17) 0.40525(19) 0.0147(7) Uani 1 1 d . U . . .
C5 C 0.7972(3) 0.20296(17) 0.34806(18) 0.0141(7) Uani 1 1 d . U . . .
C6 C 0.7528(3) 0.25650(16) 0.36035(19) 0.0139(7) Uani 1 1 d . U . . .
H6 H 0.6949 0.2548 0.3747 0.017 Uiso 1 1 calc R . . . .
C7 C 0.7932(3) 0.31252(17) 0.35168(19) 0.0150(7) Uani 1 1 d . U . . .
C8 C 0.8804(3) 0.31506(19) 0.3310(2) 0.0205(8) Uani 1 1 d . U . . .
H8 H 0.9083 0.3524 0.3254 0.025 Uiso 1 1 calc R . . . .
C9 C 0.9253(3) 0.2620(2) 0.3188(2) 0.0221(8) Uani 1 1 d . U . . .
H9 H 0.9838 0.2638 0.3051 0.026 Uiso 1 1 calc R . . . .
C3AA C 0.8839(3) 0.20570(18) 0.3270(2) 0.0182(8) Uani 1 1 d . U . . .
H3AA H 0.9142 0.1702 0.3183 0.022 Uiso 1 1 calc R . . . .
C11 C 0.7457(3) 0.14414(17) 0.35677(18) 0.0146(7) Uani 1 1 d . U . . .
C12 C 0.7383(3) 0.36837(17) 0.36278(18) 0.0153(7) Uani 1 1 d . U . . .
C13 C 0.5351(3) 0.20520(16) 0.23342(17) 0.0124(7) Uani 1 1 d . U . . .
C4AA C 0.5058(3) 0.26039(17) 0.25430(18) 0.0122(7) Uani 1 1 d . U . . .
H4AA H 0.4655 0.2612 0.2830 0.015 Uiso 1 1 calc R . . . .
C15 C 0.5373(3) 0.31470(17) 0.23194(18) 0.0132(7) Uani 1 1 d . U . . .
C16 C 0.5992(3) 0.31290(17) 0.19001(19) 0.0165(7) Uani 1 1 d . U . . .
H16 H 0.6198 0.3490 0.1749 0.020 Uiso 1 1 calc R . . . .
C17 C 0.6306(3) 0.25809(18) 0.1704(2) 0.0193(8) Uani 1 1 d . U . . .
H17 H 0.6733 0.2574 0.1432 0.023 Uiso 1 1 calc R . . . .
C18 C 0.5979(3) 0.20440(17) 0.19162(19) 0.0161(7) Uani 1 1 d . U . . .
H18 H 0.6179 0.1675 0.1779 0.019 Uiso 1 1 calc R . . . .
C19 C 0.5013(3) 0.14544(17) 0.25404(18) 0.0144(7) Uani 1 1 d . U . . .
C20 C 0.5054(3) 0.37500(18) 0.25122(18) 0.0140(7) Uani 1 1 d . U . . .
C21 C 0.2306(3) 0.20379(17) 0.08193(19) 0.0155(7) Uani 1 1 d . U . . .
C22 C 0.2650(3) 0.25762(17) 0.1159(2) 0.0160(7) Uani 1 1 d . U . . .
H22A H 0.3111 0.2566 0.1604 0.019 Uiso 1 1 calc R . . . .
C23 C 0.2321(3) 0.31346(17) 0.08490(19) 0.0149(7) Uani 1 1 d . U . . .
C24 C 0.1626(3) 0.31480(18) 0.01877(19) 0.0197(8) Uani 1 1 d . U . . .
H24A H 0.1396 0.3518 -0.0025 0.024 Uiso 1 1 calc R . . . .
C25 C 0.1275(4) 0.2609(2) -0.0156(2) 0.0251(9) Uani 1 1 d . U . . .
H25A H 0.0808 0.2619 -0.0599 0.030 Uiso 1 1 calc R . . . .
C26 C 0.1618(3) 0.20528(19) 0.0157(2) 0.0209(8) Uani 1 1 d . U . . .
H26 H 0.1385 0.1693 -0.0078 0.025 Uiso 1 1 calc R . . . .
C27 C 0.2635(3) 0.14602(17) 0.12195(19) 0.0142(7) Uani 1 1 d . U . . .
C28 C 0.2672(3) 0.36911(17) 0.12703(18) 0.0135(7) Uani 1 1 d . U . . .
C29 C -0.0199(3) 0.06199(16) 0.16307(18) 0.0114(7) Uani 1 1 d . U . . .
C30 C -0.0848(3) 0.05077(16) 0.09650(17) 0.0125(7) Uani 1 1 d . U . . .
H30 H -0.0563 0.0405 0.0626 0.015 Uiso 1 1 calc R . . . .
C31 C -0.1914(3) 0.05473(16) 0.08014(18) 0.0124(7) Uani 1 1 d . U . . .
C32 C -0.2335(3) 0.0703(2) 0.1311(2) 0.0202(8) Uani 1 1 d . U . . .
H32 H -0.3048 0.0728 0.1208 0.024 Uiso 1 1 calc R . . . .
C33 C -0.1695(3) 0.0821(2) 0.1971(2) 0.0238(9) Uani 1 1 d . U . . .
H33 H -0.1980 0.0927 0.2309 0.029 Uiso 1 1 calc R . . . .
C34 C -0.0636(3) 0.0781(2) 0.21291(19) 0.0203(8) Uani 1 1 d . U . . .
H34 H -0.0211 0.0863 0.2574 0.024 Uiso 1 1 calc R . . . .
C35 C 0.0949(3) 0.05556(16) 0.18041(17) 0.0112(7) Uani 1 1 d . U . . .
C36 C -0.2593(3) 0.04277(16) 0.00819(17) 0.0120(7) Uani 1 1 d . U . . .
C37 C 0.8143(3) 0.05966(16) 0.58138(17) 0.0115(7) Uani 1 1 d . U . . .
C38 C 0.9205(3) 0.05296(17) 0.59828(18) 0.0134(7) Uani 1 1 d . U . . .
H38 H 0.9499 0.0473 0.5637 0.016 Uiso 1 1 calc R . . . .
C39 C 0.9834(3) 0.05461(16) 0.66661(18) 0.0116(7) Uani 1 1 d . U . . .
C40 C 0.9386(3) 0.06278(17) 0.71784(18) 0.0140(7) Uani 1 1 d . U . . .
H40 H 0.9802 0.0639 0.7636 0.017 Uiso 1 1 calc R . . . .
C41 C 0.8326(3) 0.06924(18) 0.70152(19) 0.0170(8) Uani 1 1 d . U . . .
H41 H 0.8032 0.0745 0.7361 0.020 Uiso 1 1 calc R . . . .
C42 C 0.7707(3) 0.06779(17) 0.63332(19) 0.0154(7) Uani 1 1 d . U . . .
H42 H 0.6995 0.0723 0.6222 0.018 Uiso 1 1 calc R . . . .
C43 C 0.7455(3) 0.05578(16) 0.50770(18) 0.0120(7) Uani 1 1 d . U . . .
C44 C 1.0979(3) 0.04629(16) 0.68457(18) 0.0119(7) Uani 1 1 d . U . . .
C45 C 0.4593(4) 0.2335(3) 0.4305(3) 0.0443(13) Uani 1 1 d D U . . .
H45A H 0.4040 0.2158 0.3931 0.053 Uiso 0.85 1 calc R . P A 1
H45B H 0.4815 0.2705 0.4139 0.053 Uiso 0.85 1 calc R . P A 1
C46 C 0.4202(5) 0.2480(2) 0.4904(3) 0.0367(13) Uani 0.85 1 d D U P B 1
H46A H 0.3568 0.2704 0.4740 0.055 Uiso 0.85 1 calc GR . P B 1
H46B H 0.4709 0.2717 0.5239 0.055 Uiso 0.85 1 calc GR . P B 1
H46C H 0.4083 0.2108 0.5111 0.055 Uiso 0.85 1 calc GR . P B 1
O29A O 0.9939(3) 0.0765(2) 0.4376(2) 0.0222(9) Uani 0.7 1 d . U P C 1
H29A H 0.9451 0.1022 0.4244 0.033 Uiso 0.7 1 d R . P C 1
H29B H 0.9698 0.0410 0.4274 0.033 Uiso 0.7 1 d R . P C 1
O1 O 0.7016(3) 0.2717(2) 0.5097(2) 0.0534(11) Uani 1 1 d D U . . .
H1A H 0.7032 0.2943 0.4783 0.080 Uiso 0.75 1 calc R . P D 1
H1B H 0.6863 0.2949 0.4768 0.080 Uiso 0.25 1 calc R . P E 2
O2 O 0.2391(3) 0.1910(2) 0.3016(2) 0.0545(11) Uani 1 1 d . U . . .
H2A H 0.2151 0.1826 0.3341 0.082 Uiso 1 1 d GR . . F 2
H2B H 0.1912 0.1891 0.2627 0.082 Uiso 0.5 1 d GR . P F 2
C0AA C 0.8022(7) 0.2382(4) 0.5362(5) 0.051(2) Uani 0.75 1 d D U P G 1
H0AA H 0.8111 0.2126 0.5002 0.061 Uiso 0.75 1 calc R . P G 1
H0AB H 0.8011 0.2123 0.5741 0.061 Uiso 0.75 1 calc R . P G 1
C1AA C 0.8918(8) 0.2822(5) 0.5602(7) 0.094(4) Uani 0.75 1 d D U P G 1
H1AA H 0.9554 0.2599 0.5770 0.140 Uiso 0.75 1 calc R . P G 1
H1AB H 0.8934 0.3074 0.5225 0.140 Uiso 0.75 1 calc R . P G 1
H1AC H 0.8835 0.3071 0.5963 0.140 Uiso 0.75 1 calc R . P G 1
C50 C 0.1076(13) 0.2439(9) 0.2138(8) 0.075(5) Uani 0.5 1 d . U P H 1
H50A H 0.1231 0.2254 0.1761 0.112 Uiso 0.5 1 calc GR . P H 1
H50B H 0.0803 0.2839 0.2009 0.112 Uiso 0.5 1 calc GR . P H 1
H50C H 0.0574 0.2198 0.2257 0.112 Uiso 0.5 1 calc GR . P H 1
C10 C 0.8150(14) 0.2738(11) 0.5449(15) 0.052(6) Uani 0.25 1 d D U P G 2
H10C H 0.8282 0.2965 0.5872 0.063 Uiso 0.25 1 calc R . P G 2
H10D H 0.8467 0.2958 0.5160 0.063 Uiso 0.25 1 calc R . P G 2
C14 C 0.867(3) 0.2117(11) 0.5619(19) 0.086(11) Uani 0.25 1 d D U P G 2
H14A H 0.9400 0.2171 0.5844 0.129 Uiso 0.25 1 calc R . P G 2
H14B H 0.8380 0.1899 0.5916 0.129 Uiso 0.25 1 calc R . P G 2
H14C H 0.8565 0.1891 0.5203 0.129 Uiso 0.25 1 calc R . P G 2
C49 C 0.2040(13) 0.2481(6) 0.2743(8) 0.062(3) Uani 0.5 1 d . U P H 1
H49A H 0.2575 0.2679 0.2604 0.074 Uiso 0.5 1 calc R . P H 1
H49B H 0.1907 0.2729 0.3095 0.074 Uiso 0.5 1 calc R . P H 1
O50' O 0.1332(14) 0.2861(7) 0.2272(10) 0.079(5) Uani 0.35 1 d . U P I 2
O49' O 0.236(2) 0.3110(13) 0.2969(14) 0.058(8) Uani 0.15 1 d . U P J 3
O29B O 1.0309(8) 0.0603(5) 0.4653(6) 0.0222(9) Uani 0.3 1 d . U P K 2
H29C H 0.9806 0.0689 0.4296 0.033 Uiso 0.3 1 d R . P K 2
H29D H 1.0178 0.0276 0.4828 0.033 Uiso 0.3 1 d R . P K 2
C46B C 0.382(2) 0.2673(14) 0.3721(12) 0.0367(13) Uani 0.15 1 d D U P B 2
H46D H 0.4025 0.2648 0.3318 0.055 Uiso 0.15 1 calc GR . P B 2
H46E H 0.3795 0.3091 0.3847 0.055 Uiso 0.15 1 calc GR . P B 2
H46F H 0.3148 0.2494 0.3629 0.055 Uiso 0.15 1 calc GR . P B 2
H21 H 0.557(3) 0.0015(15) 0.3793(19) 0.013(11) Uiso 1 1 d D . . . .
H22 H 0.326(4) -0.0002(19) 0.264(2) 0.038(16) Uiso 1 1 d D . . . .
H24 H 0.444(5) 0.021(2) 0.121(3) 0.06(2) Uiso 1 1 d D . . . .
H23 H 0.663(6) 0.024(2) 0.233(3) 0.08(3) Uiso 1 1 d D . . . .

loop_
_atom_site_aniso_label
_atom_site_aniso_U_11
_atom_site_aniso_U_22
_atom_site_aniso_U_33
_atom_site_aniso_U_23
_atom_site_aniso_U_13
_atom_site_aniso_U_12
Co1 0.0112(3) 0.0269(3) 0.0068(2) 0.00176(19) 0.00169(19) -0.0011(2)
Co2 0.0100(2) 0.0188(3) 0.0094(2) -0.00040(18) 0.00301(19) -0.00111(19)
Co3 0.0088(2) 0.0155(2) 0.0071(2) -0.00204(17) 0.00183(18) 0.00019(18)
Co4 0.0123(3) 0.0217(3) 0.0061(2) -0.00080(18) 0.00187(19) -0.00034(19)
Co5 0.0101(2) 0.0151(2) 0.0091(2) -0.00004(17) 0.00200(18) -0.00053(18)
Co6 0.0092(2) 0.0256(3) 0.0096(2) 0.00071(19) 0.00304(19) -0.0005(2)
Co7 0.0092(2) 0.0146(2) 0.0068(2) -0.00180(17) 0.00189(18) 0.00062(18)
O31 0.0180(14) 0.0140(13) 0.0265(15) 0.0035(11) 0.0054(12) 0.0018(11)
O30 0.0309(16) 0.0156(13) 0.0150(13) 0.0038(10) 0.0078(12) 0.0009(11)
O3 0.0170(14) 0.0156(13) 0.0281(15) -0.0033(11) 0.0096(12) -0.0015(10)
O4 0.0254(15) 0.0142(13) 0.0157(13) -0.0015(10) 0.0082(12) 0.0024(11)
O5 0.0191(14) 0.0144(12) 0.0176(13) 0.0017(10) 0.0082(11) -0.0003(10)
O6 0.0137(12) 0.0170(13) 0.0107(11) 0.0016(9) 0.0031(10) -0.0016(10)
O7 0.0146(13) 0.0199(13) 0.0094(12) -0.0019(10) 0.0039(10) 0.0015(10)
O8 0.0167(14) 0.0171(13) 0.0152(13) -0.0006(10) 0.0061(11) 0.0009(10)
O9 0.0269(15) 0.0160(13) 0.0111(12) -0.0013(10) -0.0004(11) 0.0010(11)
O10 0.0226(15) 0.0148(13) 0.0143(13) -0.0027(10) 0.0096(11) -0.0021(10)
O11 0.0269(16) 0.0161(13) 0.0125(12) 0.0010(10) 0.0028(11) -0.0017(11)
O12 0.0222(15) 0.0147(13) 0.0158(13) 0.0024(10) 0.0106(11) 0.0001(10)
O13 0.0111(13) 0.0282(15) 0.0110(12) -0.0056(10) 0.0021(10) -0.0003(10)
O14 0.0103(12) 0.0230(14) 0.0121(12) -0.0055(10) 0.0039(10) 0.0010(10)
O15 0.0141(13) 0.0214(14) 0.0093(12) -0.0056(10) 0.0028(10) 0.0000(10)
O16 0.0108(13) 0.0318(16) 0.0081(12) -0.0020(11) 0.0011(10) 0.0045(11)
O17 0.0102(12) 0.0311(15) 0.0089(12) -0.0024(10) 0.0006(10) 0.0048(11)
O18 0.0131(13) 0.0190(13) 0.0083(11) -0.0038(9) 0.0023(9) 0.0015(10)
O19 0.0121(13) 0.0180(13) 0.0107(12) -0.0023(10) 0.0033(10) 0.0034(10)
O20 0.0113(13) 0.0301(15) 0.0093(12) -0.0079(11) 0.0007(10) -0.0011(11)
O21 0.0112(12) 0.0192(13) 0.0102(12) 0.0012(10) 0.0040(10) 0.0003(10)
O22 0.0111(12) 0.0235(14) 0.0091(12) -0.0008(10) 0.0027(10) -0.0016(10)
O25 0.0280(17) 0.0259(16) 0.0323(17) -0.0112(13) 0.0091(14) 0.0021(12)
O24 0.0128(13) 0.0191(14) 0.0107(12) -0.0015(10) 0.0040(10) 0.0016(10)
O23 0.0131(13) 0.0175(13) 0.0100(12) -0.0014(10) 0.0037(10) 0.0002(10)
O28 0.063(3) 0.0291(19) 0.070(3) -0.0054(18) 0.047(2) -0.0091(18)
N1 0.0116(15) 0.0193(15) 0.0063(13) -0.0022(11) 0.0006(11) 0.0006(11)
N2 0.0102(14) 0.0171(15) 0.0076(13) -0.0015(11) 0.0007(11) 0.0024(11)
N3 0.0121(15) 0.0228(17) 0.0083(14) -0.0005(11) 0.0025(11) 0.0011(12)
N4 0.0110(15) 0.036(2) 0.0066(14) -0.0010(13) 0.0014(12) 0.0044(13)
N5 0.0116(15) 0.0314(19) 0.0109(15) -0.0061(13) 0.0022(12) 0.0009(13)
N6 0.0092(14) 0.0265(17) 0.0081(13) -0.0021(11) 0.0010(11) -0.0005(12)
N7 0.0111(15) 0.0209(16) 0.0091(13) -0.0013(11) 0.0025(11) -0.0006(12)
N8 0.0119(15) 0.0246(17) 0.0094(14) -0.0015(12) 0.0020(11) 0.0003(12)
N9 0.0107(15) 0.0301(18) 0.0087(14) 0.0014(12) 0.0016(12) 0.0026(13)
N10 0.0112(16) 0.038(2) 0.0097(15) -0.0008(13) 0.0029(12) 0.0000(13)
C1 0.0134(17) 0.0184(18) 0.0107(15) -0.0009(13) 0.0035(13) 0.0020(13)
C2 0.0146(17) 0.0149(17) 0.0084(15) -0.0019(12) 0.0019(13) 0.0004(13)
C3 0.0116(16) 0.0176(18) 0.0092(15) -0.0017(12) 0.0017(13) 0.0008(13)
C4 0.0145(17) 0.0192(18) 0.0109(16) -0.0032(13) 0.0047(13) -0.0030(13)
C5 0.0138(17) 0.0156(16) 0.0110(16) -0.0012(13) 0.0014(13) -0.0016(13)
C6 0.0127(17) 0.0158(16) 0.0121(17) -0.0001(12) 0.0024(14) -0.0008(13)
C7 0.0157(18) 0.0153(17) 0.0117(16) 0.0026(13) 0.0012(14) -0.0009(13)
C8 0.0180(19) 0.0223(19) 0.0200(19) 0.0067(15) 0.0047(15) -0.0011(15)
C9 0.0143(19) 0.031(2) 0.023(2) 0.0028(16) 0.0082(16) -0.0013(15)
C3AA 0.0175(18) 0.0209(19) 0.0160(18) -0.0023(14) 0.0049(15) 0.0023(14)
C11 0.0133(17) 0.0172(17) 0.0110(16) -0.0035(13) 0.0009(13) 0.0000(13)
C12 0.0148(18) 0.0144(16) 0.0120(17) 0.0019(13) -0.0024(14) 0.0001(13)
C13 0.0110(17) 0.0164(16) 0.0079(15) 0.0016(12) 0.0006(13) -0.0008(13)
C4AA 0.0101(16) 0.0180(16) 0.0070(15) 0.0002(12) 0.0007(13) 0.0008(13)
C15 0.0128(17) 0.0176(17) 0.0079(15) -0.0007(12) 0.0015(13) -0.0004(13)
C16 0.0185(19) 0.0153(17) 0.0174(18) 0.0026(13) 0.0081(15) -0.0004(14)
C17 0.021(2) 0.0208(18) 0.021(2) 0.0009(14) 0.0140(17) 0.0023(15)
C18 0.0191(19) 0.0152(17) 0.0159(17) 0.0005(13) 0.0082(15) 0.0004(14)
C19 0.0114(17) 0.0194(17) 0.0099(16) 0.0023(13) -0.0002(13) -0.0008(13)
C20 0.0083(16) 0.0215(18) 0.0091(15) -0.0015(13) -0.0013(13) 0.0017(13)
C21 0.0147(18) 0.0194(17) 0.0121(16) -0.0011(13) 0.0040(13) 0.0008(14)
C22 0.0170(19) 0.0165(17) 0.0118(17) -0.0005(13) 0.0008(14) -0.0009(14)
C23 0.0141(18) 0.0163(17) 0.0136(16) 0.0006(13) 0.0034(14) 0.0011(13)
C24 0.022(2) 0.0196(18) 0.0132(17) 0.0045(13) 0.0006(15) 0.0020(15)
C25 0.026(2) 0.028(2) 0.0124(18) 0.0018(15) -0.0057(16) 0.0005(17)
C26 0.021(2) 0.0224(19) 0.0157(18) -0.0036(14) 0.0018(15) 0.0001(15)
C27 0.0117(17) 0.0173(17) 0.0135(16) -0.0012(13) 0.0040(13) -0.0004(13)
C28 0.0118(17) 0.0161(17) 0.0135(16) 0.0009(12) 0.0054(13) 0.0018(13)
C29 0.0110(16) 0.0124(16) 0.0111(15) -0.0002(12) 0.0038(12) 0.0009(12)
C30 0.0143(17) 0.0151(17) 0.0080(15) -0.0027(12) 0.0035(13) 0.0031(13)
C31 0.0133(17) 0.0137(17) 0.0099(15) -0.0015(12) 0.0035(13) 0.0012(13)
C32 0.0127(18) 0.034(2) 0.0135(17) -0.0047(15) 0.0037(14) 0.0017(16)
C33 0.0141(19) 0.048(3) 0.0107(17) -0.0078(16) 0.0052(14) 0.0021(17)
C34 0.0120(18) 0.038(2) 0.0094(17) -0.0081(15) 0.0011(14) 0.0012(15)
C35 0.0115(16) 0.0138(16) 0.0083(15) 0.0019(12) 0.0030(12) 0.0009(12)
C36 0.0134(16) 0.0148(17) 0.0087(15) -0.0011(12) 0.0048(13) -0.0001(13)
C37 0.0125(16) 0.0131(17) 0.0082(15) -0.0023(12) 0.0025(12) 0.0014(13)
C38 0.0125(17) 0.0172(18) 0.0104(16) -0.0032(13) 0.0036(13) 0.0019(13)
C39 0.0124(16) 0.0123(16) 0.0095(15) -0.0017(12) 0.0027(12) 0.0013(12)
C40 0.0120(17) 0.0203(18) 0.0080(15) -0.0038(13) 0.0008(13) -0.0004(13)
C41 0.0142(18) 0.026(2) 0.0119(17) -0.0045(14) 0.0053(14) 0.0002(14)
C42 0.0145(18) 0.0193(18) 0.0133(17) -0.0039(13) 0.0059(14) 0.0006(14)
C43 0.0113(16) 0.0155(17) 0.0088(15) -0.0006(12) 0.0026(12) -0.0018(13)
C44 0.0113(16) 0.0143(17) 0.0091(15) -0.0006(12) 0.0018(12) 0.0003(13)
C45 0.043(3) 0.044(3) 0.045(3) -0.006(2) 0.012(2) 0.009(2)
C46 0.036(3) 0.027(3) 0.055(4) -0.002(2) 0.024(3) 0.008(2)
O29A 0.013(2) 0.021(2) 0.032(3) -0.0066(18) 0.008(2) -0.0017(16)
O1 0.050(2) 0.078(3) 0.034(2) -0.004(2) 0.0154(18) -0.020(2)
O2 0.059(3) 0.056(2) 0.046(2) -0.0094(19) 0.014(2) 0.008(2)
C0AA 0.051(4) 0.062(5) 0.040(4) -0.013(4) 0.017(3) -0.012(4)
C1AA 0.051(5) 0.076(7) 0.130(11) -0.008(7) -0.004(6) -0.012(5)
C50 0.061(8) 0.123(14) 0.055(7) 0.015(8) 0.040(6) 0.031(8)
C10 0.047(7) 0.039(11) 0.060(15) -0.007(10) 0.004(7) -0.020(6)
C14 0.089(15) 0.049(12) 0.09(2) -0.004(12) -0.010(15) 0.001(10)
C49 0.075(8) 0.053(6) 0.068(7) 0.017(5) 0.037(6) 0.029(5)
O50' 0.084(12) 0.060(9) 0.118(15) 0.022(10) 0.069(11) 0.014(9)
O49' 0.07(2) 0.048(17) 0.040(15) 0.011(12) -0.005(14) -0.017(14)
O29B 0.013(2) 0.021(2) 0.032(3) -0.0066(18) 0.008(2) -0.0017(16)
C46B 0.036(3) 0.027(3) 0.055(4) -0.002(2) 0.024(3) 0.008(2)

loop_
_atom_type_symbol
_atom_type_description
_atom_type_scat_dispersion_real
_atom_type_scat_dispersion_imag
_atom_type_scat_source
C C 0.0030 0.0020 'International Tables Vol C Tables 4.2.6.8 and 6.1.1.4'
H H 0.0000 0.0000 'International Tables Vol C Tables 4.2.6.8 and 6.1.1.4'
Co Co 0.3490 0.9720 'International Tables Vol C Tables 4.2.6.8 and 6.1.1.4'
N N 0.0060 0.0030 'International Tables Vol C Tables 4.2.6.8 and 6.1.1.4'
O O 0.0110 0.0060 'International Tables Vol C Tables 4.2.6.8 and 6.1.1.4'

loop_
_geom_angle_atom_site_label_1
_geom_angle_atom_site_label_2
_geom_angle_atom_site_label_3
_geom_angle
_geom_angle_site_symmetry_1
_geom_angle_site_symmetry_3
O6 Co1 O2 90.60(14) . .
O9 Co1 O6 83.65(11) . .
O9 Co1 O13 90.49(11) . .
O9 Co1 O22 99.00(11) . .
O9 Co1 N6 159.40(12) . .
O9 Co1 O2 81.10(14) . .
O13 Co1 O6 172.07(11) . .
O13 Co1 O2 83.19(14) . .
O22 Co1 O6 96.17(10) . .
O22 Co1 O13 90.01(11) . .
O22 Co1 N6 101.01(12) . .
O22 Co1 O2 173.20(14) . .
N6 Co1 O6 89.40(11) . .
N6 Co1 O13 94.31(11) . .
N6 Co1 O2 79.60(15) . .
O3 Co2 O6 87.15(11) . .
O3 Co2 O17 90.09(11) . .
O3 Co2 O21 96.84(11) . .
O3 Co2 O25 82.60(12) . .
O3 Co2 N7 166.14(12) . .
O17 Co2 O6 176.79(11) . .
O17 Co2 O25 86.88(12) . .
O21 Co2 O6 91.28(10) . .
O21 Co2 O17 90.68(10) . .
O21 Co2 O25 177.49(12) . .
O21 Co2 N7 96.59(11) . .
O25 Co2 O6 91.14(11) . .
N7 Co2 O6 89.16(11) . .
N7 Co2 O17 93.14(11) . .
N7 Co2 O25 84.13(12) . .
O30 Co3 O10 165.00(11) 2_645 .
O14 Co3 O30 85.79(11) . 2_645
O14 Co3 O10 84.42(11) . .
O14 Co3 O15 92.62(10) . 3
O14 Co3 O22 94.19(10) . .
O14 Co3 O24 172.33(10) . .
O15 Co3 O30 86.71(11) 3 2_645
O15 Co3 O10 82.42(10) 3 .
O15 Co3 O22 171.74(11) 3 .
O22 Co3 O30 89.11(11) . 2_645
O22 Co3 O10 102.90(10) . .
O24 Co3 O30 97.80(11) . 2_645
O24 Co3 O10 93.31(11) . .
O24 Co3 O15 94.35(10) . 3
O24 Co3 O22 79.15(10) . .
O11 Co4 O7 83.54(11) 2_645 2_645
O11 Co4 O20 89.23(12) 2_645 3_756
O11 Co4 N1 137.47(12) 2_645 .
O20 Co4 O7 167.52(11) 3_756 2_645
O23 Co4 O7 95.96(11) . 2_645
O23 Co4 O11 106.86(11) . 2_645
O23 Co4 O20 95.87(11) . 3_756
O23 Co4 N1 114.84(12) . .
N1 Co4 O7 84.24(11) . 2_645
N1 Co4 O20 94.37(11) . 3_756
O5 Co5 O8 179.23(10) . 2_645
O5 Co5 O24 85.77(11) . .
O21 Co5 O5 93.34(11) . .
O21 Co5 O8 86.02(10) . 2_645
O21 Co5 O24 177.93(10) . .
O22 Co5 O5 92.72(11) . .
O22 Co5 O8 87.01(11) . 2_645
O22 Co5 O21 101.90(10) . .
O22 Co5 O24 80.02(10) . .
O22 Co5 O23 177.19(10) . .
O24 Co5 O8 94.89(11) . 2_645
O23 Co5 O5 87.18(11) . .
O23 Co5 O8 93.13(11) . 2_645
O23 Co5 O21 80.91(10) . .
O23 Co5 O24 97.17(10) . .
O31 Co6 O7 87.85(11) 2_645 2_645
O31 Co6 O16 88.76(11) 2_645 3
O31 Co6 N2 136.70(12) 2_645 .
O16 Co6 O7 172.72(11) 3 2_645
O24 Co6 O31 110.57(11) . 2_645
O24 Co6 O7 93.17(11) . 2_645
O24 Co6 O16 94.06(11) . 3
O24 Co6 N2 112.40(12) . .
N2 Co6 O7 84.78(11) . 2_645
N2 Co6 O16 93.30(11) . 3
O4 Co7 O12 163.77(11) . 2_645
O4 Co7 O23 87.94(10) . .
O18 Co7 O4 88.94(10) . .
O18 Co7 O12 84.00(10) . 2_645
O18 Co7 O19 93.37(10) . 3_756
O18 Co7 O21 94.76(10) . .
O18 Co7 O23 172.74(10) . .
O19 Co7 O4 84.11(11) 3_756 .
O19 Co7 O12 81.75(10) 3_756 2_645
O19 Co7 O23 92.83(10) 3_756 .
O21 Co7 O4 102.37(11) . .
O21 Co7 O12 92.78(10) . 2_645
O21 Co7 O19 169.68(10) . 3_756
O21 Co7 O23 79.52(10) . .
O23 Co7 O12 100.64(10) . 2_645
C12 O31 Co6 128.7(2) . 2_655
C12 O30 Co3 130.2(3) . 2_655
C11 O3 Co2 143.7(3) . .
C11 O4 Co7 122.3(3) . .
C19 O5 Co5 124.3(2) . .
Co1 O6 Co2 110.42(11) . .
C19 O6 Co1 115.0(2) . .
C19 O6 Co2 114.7(2) . .
Co6 O7 Co4 108.49(11) 2_655 2_655
C20 O7 Co4 115.3(2) . 2_655
C20 O7 Co6 117.2(2) . 2_655
C20 O8 Co5 123.7(2) . 2_655
C27 O9 Co1 143.2(3) . .
C27 O10 Co3 124.0(2) . .
C28 O11 Co4 136.9(3) . 2_655
C28 O12 Co7 127.0(2) . 2_655
C35 O13 Co1 130.4(2) . .
C35 O14 Co3 133.2(2) . .
C36 O15 Co3 134.8(2) . 3
C36 O16 Co6 121.8(2) . 3
C43 O17 Co2 126.7(2) . .
C43 O18 Co7 133.8(2) . .
C44 O19 Co7 137.1(2) . 3_756
C44 O20 Co4 124.9(2) . 3_756
Co2 O21 Co5 122.40(13) . .
Co2 O21 Co7 111.71(12) . .
Co2 O21 H21 103(3) . .
Co5 O21 Co7 100.36(11) . .
Co5 O21 H21 112(3) . .
Co7 O21 H21 106(3) . .
Co1 O22 Co3 112.93(13) . .
Co1 O22 Co5 118.28(13) . .
Co1 O22 H22 103(4) . .
Co3 O22 H22 110(4) . .
Co5 O22 Co3 101.03(11) . .
Co5 O22 H22 112(4) . .
Co2 O25 H25 122.4(16) . .
C45 O25 Co2 124.5(3) . .
C45 O25 H25 105.3(15) . .
Co3 O24 Co5 99.80(11) . .
Co3 O24 H24 105(4) . .
Co5 O24 H24 113(5) . .
Co6 O24 Co3 107.60(12) . .
Co6 O24 Co5 121.70(13) . .
Co6 O24 H24 107(5) . .
Co4 O23 Co5 119.06(13) . .
Co4 O23 Co7 109.84(12) . .
Co4 O23 H23 113(5) . .
Co5 O23 Co7 99.17(11) . .
Co5 O23 H23 104(5) . .
Co7 O23 H23 111(5) . .
H28A O28 H28B 109.5 . .
N2 N1 Co4 121.7(2) . .
C2 N1 Co4 131.0(3) . .
C2 N1 N2 107.2(3) . .
N1 N2 Co6 121.5(2) . .
C1 N2 Co6 132.0(3) . .
C1 N2 N1 106.5(3) . .
C1 N3 C2 105.3(3) . .
H4A N4 H4B 120.0 . .
C1 N4 H4A 120.0 . .
C1 N4 H4B 120.0 . .
H5A N5 H5B 120.0 . .
C2 N5 H5A 120.0 . .
C2 N5 H5B 120.0 . .
N7 N6 Co1 122.7(2) . .
C4 N6 Co1 129.5(3) . .
C4 N6 N7 107.0(3) . .
N6 N7 Co2 121.3(2) . .
C3 N7 Co2 130.0(3) . .
C3 N7 N6 106.3(3) . .
C3 N8 C4 105.8(3) . .
H9A N9 H9B 120.0 . .
C3 N9 H9A 120.0 . .
C3 N9 H9B 120.0 . .
H10A N10 H10B 120.0 . .
C4 N10 H10A 120.0 . .
C4 N10 H10B 120.0 . .
N2 C1 N3 111.0(3) . .
N2 C1 N4 126.9(3) . .
N4 C1 N3 122.0(3) . .
N1 C2 N3 110.0(3) . .
N1 C2 N5 126.4(3) . .
N5 C2 N3 123.6(3) . .
N7 C3 N8 110.8(3) . .
N7 C3 N9 126.5(3) . .
N8 C3 N9 122.8(3) . .
N6 C4 N8 110.2(3) . .
N6 C4 N10 124.9(3) . .
N10 C4 N8 124.9(3) . .
C6 C5 C3AA 119.2(4) . .
C6 C5 C11 117.4(3) . .
C3AA C5 C11 123.4(3) . .
C5 C6 H6 119.4 . .
C5 C6 C7 121.2(4) . .
C7 C6 H6 119.4 . .
C6 C7 C8 119.4(4) . .
C6 C7 C12 118.2(3) . .
C8 C7 C12 122.3(3) . .
C7 C8 H8 120.1 . .
C9 C8 C7 119.8(4) . .
C9 C8 H8 120.1 . .
C8 C9 H9 119.7 . .
C8 C9 C3AA 120.6(4) . .
C3AA C9 H9 119.7 . .
C5 C3AA C9 119.7(4) . .
C5 C3AA H3AA 120.1 . .
C9 C3AA H3AA 120.1 . .
O3 C11 C5 114.7(3) . .
O4 C11 O3 125.6(4) . .
O4 C11 C5 119.7(3) . .
O31 C12 C7 116.2(3) . .
O30 C12 O31 124.6(4) . .
O30 C12 C7 119.1(3) . .
C4AA C13 C18 119.7(3) . .
C4AA C13 C19 122.4(3) . .
C18 C13 C19 117.9(3) . .
C13 C4AA H4AA 120.1 . .
C13 C4AA C15 119.8(3) . .
C15 C4AA H4AA 120.1 . .
C4AA C15 C20 121.9(3) . .
C16 C15 C4AA 119.5(3) . .
C16 C15 C20 118.6(3) . .
C15 C16 H16 119.5 . .
C17 C16 C15 120.9(4) . .
C17 C16 H16 119.5 . .
C16 C17 H17 120.3 . .
C18 C17 C16 119.4(4) . .
C18 C17 H17 120.3 . .
C13 C18 H18 119.7 . .
C17 C18 C13 120.6(4) . .
C17 C18 H18 119.7 . .
O5 C19 O6 125.0(3) . .
O5 C19 C13 116.2(3) . .
O6 C19 C13 118.9(3) . .
O7 C20 C15 118.2(3) . .
O8 C20 O7 123.6(3) . .
O8 C20 C15 118.2(3) . .
C22 C21 C26 119.4(4) . .
C22 C21 C27 117.2(3) . .
C26 C21 C27 123.2(4) . .
C21 C22 H22A 119.3 . .
C21 C22 C23 121.3(4) . .
C23 C22 H22A 119.3 . .
C22 C23 C28 117.7(3) . .
C24 C23 C22 119.1(4) . .
C24 C23 C28 123.0(3) . .
C23 C24 H24A 120.1 . .
C23 C24 C25 119.9(4) . .
C25 C24 H24A 120.1 . .
C24 C25 H25A 119.8 . .
C24 C25 C26 120.5(4) . .
C26 C25 H25A 119.8 . .
C21 C26 C25 119.8(4) . .
C21 C26 H26 120.1 . .
C25 C26 H26 120.1 . .
O9 C27 O10 125.2(4) . .
O9 C27 C21 114.8(3) . .
O10 C27 C21 120.0(3) . .
O11 C28 O12 124.5(3) . .
O11 C28 C23 115.4(3) . .
O12 C28 C23 120.1(3) . .
C30 C29 C35 120.2(3) . .
C34 C29 C30 118.8(3) . .
C34 C29 C35 120.9(3) . .
C29 C30 H30 119.6 . .
C31 C30 C29 120.9(3) . .
C31 C30 H30 119.6 . .
C30 C31 C32 119.2(3) . .
C30 C31 C36 119.8(3) . .
C32 C31 C36 120.9(3) . .
C31 C32 H32 119.9 . .
C33 C32 C31 120.2(4) . .
C33 C32 H32 119.9 . .
C32 C33 H33 119.9 . .
C34 C33 C32 120.2(4) . .
C34 C33 H33 119.9 . .
C29 C34 H34 119.7 . .
C33 C34 C29 120.6(3) . .
C33 C34 H34 119.7 . .
O13 C35 C29 116.5(3) . .
O14 C35 O13 126.0(3) . .
O14 C35 C29 117.5(3) . .
O15 C36 O16 125.7(3) . .
O15 C36 C31 118.2(3) . .
O16 C36 C31 116.1(3) . .
C38 C37 C42 119.5(3) . .
C38 C37 C43 120.6(3) . .
C42 C37 C43 119.8(3) . .
C37 C38 H38 119.8 . .
C37 C38 C39 120.4(3) . .
C39 C38 H38 119.8 . .
C38 C39 C44 120.1(3) . .
C40 C39 C38 119.3(3) . .
C40 C39 C44 120.6(3) . .
C39 C40 H40 119.6 . .
C41 C40 C39 120.7(3) . .
C41 C40 H40 119.6 . .
C40 C41 H41 120.2 . .
C40 C41 C42 119.6(3) . .
C42 C41 H41 120.2 . .
C37 C42 H42 119.8 . .
C41 C42 C37 120.5(3) . .
C41 C42 H42 119.8 . .
O17 C43 C37 116.1(3) . .
O18 C43 O17 126.9(3) . .
O18 C43 C37 116.9(3) . .
O19 C44 O20 125.4(3) . .
O19 C44 C39 118.1(3) . .
O20 C44 C39 116.5(3) . .
O25 C45 H45A 109.7 . .
O25 C45 H45B 109.7 . .
O25 C45 C46 109.8(4) . .
O25 C45 C46B 148.4(13) . .
H45A C45 H45B 108.2 . .
C46 C45 H45A 109.7 . .
C46 C45 H45B 109.7 . .
C45 C46 H46A 109.5 . .
C45 C46 H46B 109.5 . .
C45 C46 H46C 109.5 . .
H46A C46 H46B 109.5 . .
H46A C46 H46C 109.5 . .
H46B C46 H46C 109.5 . .
H29A O29A H29B 109.5 . .
C0AA O1 H1A 109.5 . .
C10 O1 H1B 109.5 . .
Co1 O2 H2A 108.2 . .
Co1 O2 H2B 87.6 . .
H2A O2 H2B 110.4 . .
C49 O2 Co1 139.6(7) . .
O1 C0AA H0AA 109.5 . .
O1 C0AA H0AB 109.5 . .
O1 C0AA C1AA 110.7(8) . .
H0AA C0AA H0AB 108.1 . .
C1AA C0AA H0AA 109.5 . .
C1AA C0AA H0AB 109.5 . .
C0AA C1AA H1AA 109.5 . .
C0AA C1AA H1AB 109.5 . .
C0AA C1AA H1AC 109.5 . .
H1AA C1AA H1AB 109.5 . .
H1AA C1AA H1AC 109.5 . .
H1AB C1AA H1AC 109.5 . .
H50A C50 H50B 109.5 . .
H50A C50 H50C 109.5 . .
H50B C50 H50C 109.5 . .
C49 C50 H50A 109.5 . .
C49 C50 H50B 109.5 . .
C49 C50 H50C 109.5 . .
O1 C10 H10C 108.6 . .
O1 C10 H10D 108.6 . .
O1 C10 C14 115(2) . .
H10C C10 H10D 107.5 . .
C14 C10 H10C 108.6 . .
C14 C10 H10D 108.6 . .
C10 C14 H14A 109.5 . .
C10 C14 H14B 109.5 . .
C10 C14 H14C 109.5 . .
H14A C14 H14B 109.5 . .
H14A C14 H14C 109.5 . .
H14B C14 H14C 109.5 . .
O2 C49 C50 112.0(13) . .
O2 C49 H49A 109.2 . .
O2 C49 H49B 109.2 . .
C50 C49 H49A 109.2 . .
C50 C49 H49B 109.2 . .
H49A C49 H49B 107.9 . .
H29C O29B H29D 109.5 . .
C45 C46B H46D 109.5 . .
C45 C46B H46E 109.5 . .
C45 C46B H46F 109.5 . .
H46D C46B H46E 109.5 . .
H46D C46B H46F 109.5 . .
H46E C46B H46F 109.5 . .

loop_
_geom_bond_atom_site_label_1
_geom_bond_atom_site_label_2
_geom_bond_distance
_geom_bond_site_symmetry_2
Co1 O6 2.176(3) .
Co1 O9 1.998(3) .
Co1 O13 2.101(3) .
Co1 O22 2.004(3) .
Co1 N6 2.042(3) .
Co1 O2 2.285(4) .
Co2 O3 2.006(3) .
Co2 O6 2.208(3) .
Co2 O17 2.094(3) .
Co2 O21 2.038(3) .
Co2 O25 2.171(3) .
Co2 N7 2.077(3) .
Co3 O30 2.122(3) 2_645
Co3 O10 2.170(3) .
Co3 O14 2.073(3) .
Co3 O15 2.101(2) 3
Co3 O22 2.105(3) .
Co3 O24 2.099(3) .
Co4 O7 2.183(3) 2_645
Co4 O11 1.980(3) 2_645
Co4 O20 2.075(3) 3_756
Co4 O23 1.961(3) .
Co4 N1 2.016(3) .
Co5 O5 2.086(3) .
Co5 O8 2.114(3) 2_645
Co5 O21 2.081(3) .
Co5 O22 2.061(3) .
Co5 O24 2.105(3) .
Co5 O23 2.070(3) .
Co6 O31 1.997(3) 2_645
Co6 O7 2.165(3) 2_645
Co6 O16 2.070(3) 3
Co6 O24 1.968(3) .
Co6 N2 2.028(3) .
Co7 O4 2.117(3) .
Co7 O12 2.181(3) 2_645
Co7 O18 2.072(2) .
Co7 O19 2.104(3) 3_756
Co7 O21 2.082(3) .
Co7 O23 2.129(3) .
O31 Co6 1.997(3) 2_655
O31 C12 1.277(5) .
O30 Co3 2.122(3) 2_655
O30 C12 1.248(5) .
O3 C11 1.257(5) .
O4 C11 1.246(5) .
O5 C19 1.244(5) .
O6 C19 1.289(4) .
O7 Co4 2.183(3) 2_655
O7 Co6 2.165(3) 2_655
O7 C20 1.289(4) .
O8 Co5 2.114(3) 2_655
O8 C20 1.248(5) .
O9 C27 1.248(4) .
O10 C27 1.262(4) .
O11 Co4 1.980(3) 2_655
O11 C28 1.255(4) .
O12 Co7 2.180(3) 2_655
O12 C28 1.269(4) .
O13 C35 1.268(4) .
O14 C35 1.258(4) .
O15 Co3 2.100(2) 3
O15 C36 1.252(4) .
O16 Co6 2.070(3) 3
O16 C36 1.270(4) .
O17 C43 1.261(4) .
O18 C43 1.258(4) .
O19 Co7 2.104(3) 3_756
O19 C44 1.253(4) .
O20 Co4 2.075(3) 3_756
O20 C44 1.274(4) .
O21 H21 0.815(10) .
O22 H22 0.816(10) .
O25 H25 0.879(10) .
O25 C45 1.465(5) .
O24 H24 0.821(10) .
O23 H23 0.818(10) .
O28 H28A 0.8496 .
O28 H28B 0.8503 .
N1 N2 1.411(4) .
N1 C2 1.318(5) .
N2 C1 1.308(5) .
N3 C1 1.366(5) .
N3 C2 1.366(4) .
N4 H4A 0.8600 .
N4 H4B 0.8600 .
N4 C1 1.360(5) .
N5 H5A 0.8600 .
N5 H5B 0.8600 .
N5 C2 1.337(5) .
N6 N7 1.413(4) .
N6 C4 1.315(5) .
N7 C3 1.312(5) .
N8 C3 1.357(5) .
N8 C4 1.358(5) .
N9 H9A 0.8600 .
N9 H9B 0.8600 .
N9 C3 1.362(5) .
N10 H10A 0.8600 .
N10 H10B 0.8600 .
N10 C4 1.349(5) .
C5 C6 1.387(5) .
C5 C3AA 1.388(5) .
C5 C11 1.513(5) .
C6 H6 0.9300 .
C6 C7 1.387(5) .
C7 C8 1.390(5) .
C7 C12 1.497(5) .
C8 H8 0.9300 .
C8 C9 1.381(6) .
C9 H9 0.9300 .
C9 C3AA 1.396(6) .
C3AA H3AA 0.9300 .
C13 C4AA 1.391(5) .
C13 C18 1.398(5) .
C13 C19 1.501(5) .
C4AA H4AA 0.9300 .
C4AA C15 1.399(5) .
C15 C16 1.390(5) .
C15 C20 1.492(5) .
C16 H16 0.9300 .
C16 C17 1.385(5) .
C17 H17 0.9300 .
C17 C18 1.385(5) .
C18 H18 0.9300 .
C21 C22 1.381(5) .
C21 C26 1.384(5) .
C21 C27 1.505(5) .
C22 H22A 0.9300 .
C22 C23 1.393(5) .
C23 C24 1.387(5) .
C23 C28 1.489(5) .
C24 H24A 0.9300 .
C24 C25 1.387(6) .
C25 H25A 0.9300 .
C25 C26 1.395(6) .
C26 H26 0.9300 .
C29 C30 1.394(5) .
C29 C34 1.389(5) .
C29 C35 1.499(5) .
C30 H30 0.9300 .
C30 C31 1.388(5) .
C31 C32 1.392(5) .
C31 C36 1.496(5) .
C32 H32 0.9300 .
C32 C33 1.382(5) .
C33 H33 0.9300 .
C33 C34 1.381(5) .
C34 H34 0.9300 .
C37 C38 1.388(5) .
C37 C42 1.393(5) .
C37 C43 1.507(5) .
C38 H38 0.9300 .
C38 C39 1.393(5) .
C39 C40 1.391(5) .
C39 C44 1.499(5) .
C40 H40 0.9300 .
C40 C41 1.385(5) .
C41 H41 0.9300 .
C41 C42 1.386(5) .
C42 H42 0.9300 .
C45 H45A 0.9700 .
C45 H45B 0.9700 .
C45 C46 1.528(6) .
C45 C46B 1.516(10) .
C46 H46A 0.9600 .
C46 H46B 0.9600 .
C46 H46C 0.9600 .
O29A H29A 0.8504 .
O29A H29B 0.8497 .
O1 H1A 0.8200 .
O1 H1B 0.8200 .
O1 C0AA 1.500(10) .
O1 C10 1.484(17) .
O2 H2A 0.8553 .
O2 H2B 0.8561 .
O2 C49 1.398(12) .
C0AA H0AA 0.9700 .
C0AA H0AB 0.9700 .
C0AA C1AA 1.515(12) .
C1AA H1AA 0.9600 .
C1AA H1AB 0.9600 .
C1AA H1AC 0.9600 .
C50 H50A 0.9600 .
C50 H50B 0.9600 .
C50 H50C 0.9600 .
C50 C49 1.50(2) .
C10 H10C 0.9700 .
C10 H10D 0.9700 .
C10 C14 1.53(2) .
C14 H14A 0.9600 .
C14 H14B 0.9600 .
C14 H14C 0.9600 .
C49 H49A 0.9700 .
C49 H49B 0.9700 .
O29B H29C 0.8498 .
O29B H29D 0.8494 .
C46B H46D 0.9600 .
C46B H46E 0.9600 .
C46B H46F 0.9600 .

loop_
_geom_torsion_atom_site_label_1
_geom_torsion_atom_site_label_2
_geom_torsion_atom_site_label_3
_geom_torsion_atom_site_label_4
_geom_torsion
_geom_torsion_site_symmetry_1
Co1 O6 C19 O5 -57.7(4) .
Co1 O6 C19 C13 122.9(3) .
Co1 O9 C27 O10 -16.0(7) .
Co1 O9 C27 C21 164.3(3) .
Co1 O13 C35 O14 23.0(6) .
Co1 O13 C35 C29 -158.3(2) .
Co1 N6 N7 Co2 7.5(4) .
Co1 N6 N7 C3 171.5(3) .
Co1 N6 C4 N8 -171.0(3) .
Co1 N6 C4 N10 5.7(6) .
Co1 O2 C49 C50 66.4(16) .
Co2 O3 C11 O4 -15.2(7) .
Co2 O3 C11 C5 165.2(3) .
Co2 O6 C19 O5 71.9(4) .
Co2 O6 C19 C13 -107.4(3) .
Co2 O17 C43 O18 -24.6(6) .
Co2 O17 C43 C37 156.2(2) .
Co2 O25 C45 C46 128.6(4) .
Co2 O25 C45 C46B -43(3) .
Co2 N7 C3 N8 161.6(3) .
Co2 N7 C3 N9 -19.6(6) .
Co3 O30 C12 O31 18.2(6) 2_655
Co3 O30 C12 C7 -164.0(3) 2_655
Co3 O10 C27 O9 17.2(5) .
Co3 O10 C27 C21 -163.1(3) .
Co3 O14 C35 O13 -1.4(6) .
Co3 O14 C35 C29 180.0(2) .
Co3 O15 C36 O16 1.3(6) 3
Co3 O15 C36 C31 -179.8(2) 3
Co4 O7 C20 O8 58.5(4) 2_655
Co4 O7 C20 C15 -121.9(3) 2_655
Co4 O11 C28 O12 11.5(6) 2_655
Co4 O11 C28 C23 -169.1(3) 2_655
Co4 O20 C44 O19 20.0(5) 3_756
Co4 O20 C44 C39 -161.3(2) 3_756
Co4 N1 N2 Co6 -3.3(4) .
Co4 N1 N2 C1 175.4(3) .
Co4 N1 C2 N3 -175.6(3) .
Co4 N1 C2 N5 6.7(6) .
Co5 O5 C19 O6 -8.6(5) .
Co5 O5 C19 C13 170.8(2) .
Co5 O8 C20 O7 8.8(5) 2_655
Co5 O8 C20 C15 -170.7(2) 2_655
Co6 O31 C12 O30 16.2(6) 2_655
Co6 O31 C12 C7 -161.7(2) 2_655
Co6 O7 C20 O8 -71.1(4) 2_655
Co6 O7 C20 C15 108.5(3) 2_655
Co6 O16 C36 O15 -30.7(5) 3
Co6 O16 C36 C31 150.4(2) 3
Co6 N2 C1 N3 180.0(3) .
Co6 N2 C1 N4 2.1(6) .
Co7 O4 C11 O3 -9.9(5) .
Co7 O4 C11 C5 169.7(2) .
Co7 O12 C28 O11 -24.1(5) 2_655
Co7 O12 C28 C23 156.5(3) 2_655
Co7 O18 C43 O17 -4.8(6) .
Co7 O18 C43 C37 174.4(2) .
Co7 O19 C44 O20 3.7(6) 3_756
Co7 O19 C44 C39 -174.9(2) 3_756
N1 N2 C1 N3 1.4(4) .
N1 N2 C1 N4 -176.5(4) .
N2 N1 C2 N3 0.7(4) .
N2 N1 C2 N5 -176.9(4) .
N6 N7 C3 N8 -0.5(4) .
N6 N7 C3 N9 178.2(4) .
N7 N6 C4 N8 -1.8(4) .
N7 N6 C4 N10 174.8(4) .
C1 N3 C2 N1 0.1(4) .
C1 N3 C2 N5 177.8(4) .
C2 N1 N2 Co6 179.9(2) .
C2 N1 N2 C1 -1.3(4) .
C2 N3 C1 N2 -0.9(4) .
C2 N3 C1 N4 177.1(4) .
C3 N8 C4 N6 1.5(4) .
C3 N8 C4 N10 -175.2(4) .
C4 N6 N7 Co2 -162.6(3) .
C4 N6 N7 C3 1.4(4) .
C4 N8 C3 N7 -0.5(4) .
C4 N8 C3 N9 -179.3(4) .
C5 C6 C7 C8 -0.7(6) .
C5 C6 C7 C12 177.2(3) .
C6 C5 C3AA C9 0.4(6) .
C6 C5 C11 O3 -9.7(5) .
C6 C5 C11 O4 170.6(3) .
C6 C7 C8 C9 0.5(6) .
C6 C7 C12 O31 14.8(5) .
C6 C7 C12 O30 -163.2(4) .
C7 C8 C9 C3AA 0.1(6) .
C8 C7 C12 O31 -167.3(4) .
C8 C7 C12 O30 14.7(6) .
C8 C9 C3AA C5 -0.6(6) .
C3AA C5 C6 C7 0.3(6) .
C3AA C5 C11 O3 172.0(4) .
C3AA C5 C11 O4 -7.7(6) .
C11 C5 C6 C7 -178.1(3) .
C11 C5 C3AA C9 178.7(4) .
C12 C7 C8 C9 -177.3(4) .
C13 C4AA C15 C16 -1.2(5) .
C13 C4AA C15 C20 178.2(3) .
C4AA C13 C18 C17 -0.5(6) .
C4AA C13 C19 O5 168.7(3) .
C4AA C13 C19 O6 -11.9(5) .
C4AA C15 C16 C17 -0.4(6) .
C4AA C15 C20 O7 13.4(5) .
C4AA C15 C20 O8 -167.1(3) .
C15 C16 C17 C18 1.5(6) .
C16 C15 C20 O7 -167.3(3) .
C16 C15 C20 O8 12.2(5) .
C16 C17 C18 C13 -1.0(6) .
C18 C13 C4AA C15 1.6(5) .
C18 C13 C19 O5 -11.2(5) .
C18 C13 C19 O6 168.3(3) .
C19 C13 C4AA C15 -178.3(3) .
C19 C13 C18 C17 179.4(4) .
C20 C15 C16 C17 -179.7(4) .
C21 C22 C23 C24 0.6(6) .
C21 C22 C23 C28 175.7(3) .
C22 C21 C26 C25 -0.5(6) .
C22 C21 C27 O9 25.8(5) .
C22 C21 C27 O10 -153.9(4) .
C22 C23 C24 C25 -0.4(6) .
C22 C23 C28 O11 -29.4(5) .
C22 C23 C28 O12 150.1(4) .
C23 C24 C25 C26 -0.2(7) .
C24 C23 C28 O11 145.5(4) .
C24 C23 C28 O12 -35.0(6) .
C24 C25 C26 C21 0.6(7) .
C26 C21 C22 C23 -0.1(6) .
C26 C21 C27 O9 -148.7(4) .
C26 C21 C27 O10 31.6(6) .
C27 C21 C22 C23 -174.9(4) .
C27 C21 C26 C25 174.0(4) .
C28 C23 C24 C25 -175.3(4) .
C29 C30 C31 C32 0.2(6) .
C29 C30 C31 C36 179.7(3) .
C30 C29 C34 C33 1.0(6) .
C30 C29 C35 O13 167.3(3) .
C30 C29 C35 O14 -13.9(5) .
C30 C31 C32 C33 0.4(6) .
C30 C31 C36 O15 13.0(5) .
C30 C31 C36 O16 -167.9(3) .
C31 C32 C33 C34 -0.3(7) .
C32 C31 C36 O15 -167.5(4) .
C32 C31 C36 O16 11.5(5) .
C32 C33 C34 C29 -0.4(7) .
C34 C29 C30 C31 -0.9(6) .
C34 C29 C35 O13 -13.8(5) .
C34 C29 C35 O14 165.0(4) .
C35 C29 C30 C31 178.0(3) .
C35 C29 C34 C33 -177.9(4) .
C36 C31 C32 C33 -179.1(4) .
C37 C38 C39 C40 0.3(5) .
C37 C38 C39 C44 179.0(3) .
C38 C37 C42 C41 0.0(6) .
C38 C37 C43 O17 -164.6(3) .
C38 C37 C43 O18 16.1(5) .
C38 C39 C40 C41 0.0(6) .
C38 C39 C44 O19 -21.4(5) .
C38 C39 C44 O20 159.8(3) .
C39 C40 C41 C42 -0.3(6) .
C40 C39 C44 O19 157.2(3) .
C40 C39 C44 O20 -21.5(5) .
C40 C41 C42 C37 0.3(6) .
C42 C37 C38 C39 -0.3(5) .
C42 C37 C43 O17 17.8(5) .
C42 C37 C43 O18 -161.5(3) .
C43 C37 C38 C39 -177.9(3) .
C43 C37 C42 C41 177.7(3) .
C44 C39 C40 C41 -178.7(3) .
